data_4103312
loop_
_publ_author_name
'Yuzhong Wang'
'Yaoming Xie'
'Mariham Y. Abraham'
'Pingrong Wei'
'Henry F. Schaefer'
'Paul v. R. Schleyer'
'Gregory H. Robinson'

_publ_section_title
;
 A Viable Anionic N-Heterocyclic Dicarbene
;
_journal_name_full 'Journal of the American Chemical Society'
_journal_page_first 14370
_journal_page_last 14372
_journal_paper_doi 10.1021/ja106631r
_journal_volume 132
_journal_year 2010
_chemical_formula_sum 'C46 H74 B Li N4'
_chemical_formula_weight 700.84
_chemical_name_systematic
; 
 ? 
;
_space_group_IT_number 61
_symmetry_cell_setting orthorhombic
_symmetry_space_group_name_Hall '-P 2ac 2ab'
_symmetry_space_group_name_H-M 'P b c a'
_atom_sites_solution_hydrogens geom
_atom_sites_solution_primary direct
_atom_sites_solution_secondary difmap
_audit_creation_method SHELXL-97
_cell_angle_alpha 90.00
_cell_angle_beta 90.00
_cell_angle_gamma 90.00
_cell_formula_units_Z 8
_cell_length_a 13.430(2)
_cell_length_b 20.533(3)
_cell_length_c 34.121(5)
_cell_measurement_reflns_used 5761
_cell_measurement_temperature 296(2)
_cell_measurement_theta_max 19.346
_cell_measurement_theta_min 2.170
_cell_volume 9409(2)
_computing_structure_refinement 'SHELXL-97 (Sheldrick, 2008)'
_computing_structure_solution 'SHELXS-97 (Sheldrick, 2008)'
_diffrn_ambient_temperature 296(2)
_diffrn_measured_fraction_theta_full 0.997
_diffrn_measured_fraction_theta_max 0.997
_diffrn_measurement_device_type 'BRUKER APEX II'
_diffrn_measurement_method 'OMEGA SCAN'
_diffrn_radiation_monochromator graphite
_diffrn_radiation_source 'fine-focus sealed tube'
_diffrn_radiation_type MoK\a
_diffrn_radiation_wavelength 0.71073
_diffrn_reflns_av_R_equivalents 0.2000
_diffrn_reflns_av_sigmaI/netI 0.0841
_diffrn_reflns_limit_h_max 16
_diffrn_reflns_limit_h_min -16
_diffrn_reflns_limit_k_max 24
_diffrn_reflns_limit_k_min -24
_diffrn_reflns_limit_l_max 40
_diffrn_reflns_limit_l_min -41
_diffrn_reflns_number 99697
_diffrn_reflns_theta_full 25.40
_diffrn_reflns_theta_max 25.40
_diffrn_reflns_theta_min 2.07
_exptl_absorpt_coefficient_mu 0.056
_exptl_absorpt_correction_T_max 0.9978
_exptl_absorpt_correction_T_min 0.9855
_exptl_absorpt_correction_type multi-scan
_exptl_absorpt_process_details 'BRUKER SADABS'
_exptl_crystal_colour colorless
_exptl_crystal_density_diffrn 0.989
_exptl_crystal_density_method 'not measured'
_exptl_crystal_description plate
_exptl_crystal_F_000 3088
_exptl_crystal_size_max 0.26
_exptl_crystal_size_mid 0.23
_exptl_crystal_size_min 0.04
_refine_diff_density_max 0.150
_refine_diff_density_min -0.151
_refine_diff_density_rms 0.029
_refine_ls_extinction_coef 0.0012(2)
_refine_ls_extinction_expression Fc^*^=kFc[1+0.001xFc^2^\l^3^/sin(2\q)]^-1/4^
_refine_ls_extinction_method SHELXL
_refine_ls_goodness_of_fit_ref 1.001
_refine_ls_hydrogen_treatment constr
_refine_ls_matrix_type full
_refine_ls_number_parameters 582
_refine_ls_number_reflns 8644
_refine_ls_number_restraints 180
_refine_ls_restrained_S_all 1.009
_refine_ls_R_factor_all 0.2127
_refine_ls_R_factor_gt 0.0703
_refine_ls_shift/su_max 0.000
_refine_ls_shift/su_mean 0.000
_refine_ls_structure_factor_coef Fsqd
_refine_ls_weighting_details 'calc w=1/[\s^2^(Fo^2^)+(0.0787P)^2^+0.7339P] where P=(Fo^2^+2Fc^2^)/3'
_refine_ls_weighting_scheme calc
_refine_ls_wR_factor_gt 0.1504
_refine_ls_wR_factor_ref 0.2086
_reflns_number_gt 3121
_reflns_number_total 8644
_reflns_threshold_expression >2sigma(I)
_cod_data_source_file ja106631r_si_005.cif
_cod_data_source_block j2
_cod_original_cell_volume 9409(3)
_cod_database_code 4103312

loop_
_symmetry_equiv_pos_as_xyz
'x, y, z'
'-x+1/2, -y, z+1/2'
'-x, y+1/2, -z+1/2'
'x+1/2, -y+1/2, -z'
'-x, -y, -z'
'x-1/2, y, -z-1/2'
'x, -y-1/2, z-1/2'
'-x-1/2, y-1/2, z'

loop_
_atom_site_label
_atom_site_type_symbol
_atom_site_fract_x
_atom_site_fract_y
_atom_site_fract_z
_atom_site_U_iso_or_equiv
_atom_site_adp_type
_atom_site_occupancy
_atom_site_symmetry_multiplicity
_atom_site_calc_flag
_atom_site_refinement_flags
_atom_site_disorder_assembly
_atom_site_disorder_group
Li1 Li 0.5331(4) 0.1512(3) 0.12877(16) 0.0716(16) Uani 1 1 d D A .
B1 B 0.0989(3) 0.1398(2) 0.09589(12) 0.0763(13) Uani 1 1 d D . .
N1 N 0.31900(18) 0.16867(11) 0.16541(7) 0.0555(7) Uani 1 1 d . A .
N2 N 0.30543(17) 0.14029(11) 0.10597(7) 0.0508(6) Uani 1 1 d . . .
C1 C 0.3757(2) 0.15354(14) 0.13392(9) 0.0516(8) Uani 1 1 d . A .
C2 C 0.2185(2) 0.16509(15) 0.15662(10) 0.0646(9) Uani 1 1 d . . .
H2 H 0.1673 0.1736 0.1742 0.077 Uiso 1 1 calc R A .
C3 C 0.2057(2) 0.14742(15) 0.11867(9) 0.0583(8) Uani 1 1 d . A .
C4 C 0.3384(2) 0.12098(17) 0.06727(9) 0.0557(8) Uani 1 1 d . A .
C5 C 0.3619(2) 0.16968(17) 0.04061(9) 0.0650(9) Uani 1 1 d . . .
C6 C 0.3997(3) 0.1498(2) 0.00444(10) 0.0817(11) Uani 1 1 d . A .
H6 H 0.4181 0.1810 -0.0140 0.098 Uiso 1 1 calc R . .
C7 C 0.4104(3) 0.0855(2) -0.00435(11) 0.0896(13) Uani 1 1 d . . .
H7 H 0.4353 0.0733 -0.0287 0.108 Uiso 1 1 calc R A .
C8 C 0.3848(3) 0.0386(2) 0.02212(12) 0.0809(11) Uani 1 1 d . A .
H8 H 0.3923 -0.0051 0.0155 0.097 Uiso 1 1 calc R . .
C9 C 0.3475(2) 0.05517(17) 0.05891(10) 0.0642(9) Uani 1 1 d . . .
C10 C 0.3190(3) 0.00300(18) 0.08802(11) 0.0840(11) Uani 1 1 d . A .
H10 H 0.2711 0.0222 0.1064 0.101 Uiso 1 1 calc R . .
C11 C 0.4096(3) -0.01964(19) 0.11188(12) 0.1117(15) Uani 1 1 d . . .
H11A H 0.3891 -0.0519 0.1306 0.168 Uiso 1 1 calc R A .
H11B H 0.4380 0.0169 0.1254 0.168 Uiso 1 1 calc R . .
H11C H 0.4584 -0.0381 0.0946 0.168 Uiso 1 1 calc R . .
C12 C 0.2689(4) -0.0562(2) 0.06897(14) 0.1350(17) Uani 1 1 d . . .
H12A H 0.2515 -0.0873 0.0889 0.203 Uiso 1 1 calc R A .
H12B H 0.3140 -0.0760 0.0507 0.203 Uiso 1 1 calc R . .
H12C H 0.2097 -0.0425 0.0555 0.203 Uiso 1 1 calc R . .
C13 C 0.3477(3) 0.24147(17) 0.04938(10) 0.0819(11) Uani 1 1 d . A .
H13 H 0.3038 0.2447 0.0722 0.098 Uiso 1 1 calc R . .
C14 C 0.4451(4) 0.2749(2) 0.05992(14) 0.1265(16) Uani 1 1 d . . .
H14A H 0.4326 0.3199 0.0657 0.190 Uiso 1 1 calc R A .
H14B H 0.4904 0.2718 0.0382 0.190 Uiso 1 1 calc R . .
H14C H 0.4738 0.2541 0.0824 0.190 Uiso 1 1 calc R . .
C15 C 0.2962(3) 0.2773(2) 0.01531(11) 0.1163(15) Uani 1 1 d . . .
H15A H 0.2874 0.3223 0.0221 0.175 Uiso 1 1 calc R A .
H15B H 0.2325 0.2578 0.0104 0.175 Uiso 1 1 calc R . .
H15C H 0.3367 0.2741 -0.0078 0.175 Uiso 1 1 calc R . .
C16 C 0.3572(2) 0.18598(18) 0.20323(9) 0.0593(9) Uani 1 1 d . . .
C17 C 0.3597(3) 0.25144(18) 0.21400(10) 0.0726(10) Uani 1 1 d . A .
C18 C 0.3988(3) 0.2665(2) 0.25070(12) 0.0899(12) Uani 1 1 d . . .
H18 H 0.4025 0.3097 0.2587 0.108 Uiso 1 1 calc R A .
C19 C 0.4319(3) 0.2183(3) 0.27518(11) 0.0905(12) Uani 1 1 d . A .
H19 H 0.4578 0.2292 0.2996 0.109 Uiso 1 1 calc R . .
C20 C 0.4274(3) 0.1544(2) 0.26416(10) 0.0850(11) Uani 1 1 d . . .
H20 H 0.4501 0.1225 0.2813 0.102 Uiso 1 1 calc R A .
C21 C 0.3895(2) 0.13632(18) 0.22801(10) 0.0684(10) Uani 1 1 d . A .
C22 C 0.3796(3) 0.0649(2) 0.21724(11) 0.0913(12) Uani 1 1 d . . .
H22 H 0.3741 0.0631 0.1886 0.110 Uiso 1 1 calc R A .
C23 C 0.2836(4) 0.0369(2) 0.23351(17) 0.164(2) Uani 1 1 d . A .
H23A H 0.2285 0.0634 0.2253 0.247 Uiso 1 1 calc R . .
H23B H 0.2867 0.0363 0.2616 0.247 Uiso 1 1 calc R . .
H23C H 0.2748 -0.0066 0.2239 0.247 Uiso 1 1 calc R . .
C24 C 0.4669(4) 0.0233(2) 0.22822(18) 0.176(2) Uani 1 1 d . A .
H24A H 0.5265 0.0412 0.2170 0.265 Uiso 1 1 calc R . .
H24B H 0.4569 -0.0201 0.2184 0.265 Uiso 1 1 calc R . .
H24C H 0.4732 0.0220 0.2562 0.265 Uiso 1 1 calc R . .
C25 C 0.3173(4) 0.3049(2) 0.18777(12) 0.0981(13) Uani 1 1 d . . .
H25 H 0.3066 0.2865 0.1616 0.118 Uiso 1 1 calc R A .
C26 C 0.2165(4) 0.3277(2) 0.20360(15) 0.147(2) Uani 1 1 d . A .
H26A H 0.1901 0.3609 0.1868 0.221 Uiso 1 1 calc R . .
H26B H 0.2250 0.3450 0.2295 0.221 Uiso 1 1 calc R . .
H26C H 0.1713 0.2915 0.2044 0.221 Uiso 1 1 calc R . .
C27 C 0.3869(4) 0.3629(2) 0.18374(17) 0.171(2) Uani 1 1 d . A .
H27A H 0.3575 0.3947 0.1667 0.256 Uiso 1 1 calc R . .
H27B H 0.4493 0.3487 0.1730 0.256 Uiso 1 1 calc R . .
H27C H 0.3980 0.3820 0.2091 0.256 Uiso 1 1 calc R . .
C28 C 0.0946(16) 0.1145(11) 0.0515(4) 0.095(6) Uani 0.452(12) 1 d PDU A 1
H28A H 0.1320 0.1454 0.0358 0.114 Uiso 0.452(12) 1 calc PR A 1
H28B H 0.1310 0.0737 0.0507 0.114 Uiso 0.452(12) 1 calc PR A 1
C29 C -0.006(2) 0.1029(15) 0.0302(9) 0.147(9) Uani 0.452(12) 1 d PDU A 1
H29A H 0.0062 0.0804 0.0060 0.220 Uiso 0.452(12) 1 calc PR A 1
H29B H -0.0370 0.1440 0.0249 0.220 Uiso 0.452(12) 1 calc PR A 1
H29C H -0.0486 0.0770 0.0465 0.220 Uiso 0.452(12) 1 calc PR A 1
C30 C 0.0376(12) 0.0913(9) 0.1264(6) 0.152(8) Uani 0.452(12) 1 d PDU A 1
H30A H 0.0322 0.1159 0.1505 0.182 Uiso 0.452(12) 1 calc PR A 1
H30B H -0.0294 0.0890 0.1158 0.182 Uiso 0.452(12) 1 calc PR A 1
C31 C 0.0606(16) 0.0238(8) 0.1390(7) 0.161(8) Uani 0.452(12) 1 d PDU A 1
H31A H 0.0102 0.0090 0.1569 0.241 Uiso 0.452(12) 1 calc PR A 1
H31B H 0.1242 0.0230 0.1518 0.241 Uiso 0.452(12) 1 calc PR A 1
H31C H 0.0621 -0.0043 0.1165 0.241 Uiso 0.452(12) 1 calc PR A 1
C32 C 0.0308(9) 0.2062(6) 0.1035(5) 0.124(5) Uani 0.452(12) 1 d PDU A 1
H32A H -0.0369 0.1990 0.0945 0.149 Uiso 0.452(12) 1 calc PR A 1
H32B H 0.0288 0.2162 0.1313 0.149 Uiso 0.452(12) 1 calc PR A 1
C33 C 0.0782(14) 0.2642(9) 0.0805(5) 0.133(6) Uani 0.452(12) 1 d PDU A 1
H33A H 0.0392 0.3028 0.0847 0.200 Uiso 0.452(12) 1 calc PR A 1
H33B H 0.0797 0.2541 0.0531 0.200 Uiso 0.452(12) 1 calc PR A 1
H33C H 0.1448 0.2714 0.0898 0.200 Uiso 0.452(12) 1 calc PR A 1
C28' C 0.1077(12) 0.0924(8) 0.0574(4) 0.086(4) Uani 0.548(12) 1 d PDU A 2
H28C H 0.1528 0.1118 0.0385 0.103 Uiso 0.548(12) 1 calc PR A 2
H28D H 0.1350 0.0506 0.0652 0.103 Uiso 0.548(12) 1 calc PR A 2
C29' C 0.0044(12) 0.0819(11) 0.0380(5) 0.110(6) Uani 0.548(12) 1 d PDU A 2
H29D H 0.0076 0.0452 0.0206 0.165 Uiso 0.548(12) 1 calc PR A 2
H29E H -0.0137 0.1201 0.0235 0.165 Uiso 0.548(12) 1 calc PR A 2
H29F H -0.0445 0.0739 0.0580 0.165 Uiso 0.548(12) 1 calc PR A 2
C30' C 0.0134(10) 0.1180(8) 0.1259(3) 0.124(5) Uani 0.548(12) 1 d PDU A 2
H30C H -0.0486 0.1123 0.1117 0.149 Uiso 0.548(12) 1 calc PR A 2
H30D H 0.0035 0.1521 0.1452 0.149 Uiso 0.548(12) 1 calc PR A 2
C31' C 0.0399(15) 0.0548(7) 0.1467(5) 0.158(7) Uani 0.548(12) 1 d PDU A 2
H31D H -0.0098 0.0452 0.1661 0.238 Uiso 0.548(12) 1 calc PR A 2
H31E H 0.1036 0.0593 0.1592 0.238 Uiso 0.548(12) 1 calc PR A 2
H31F H 0.0428 0.0200 0.1280 0.238 Uiso 0.548(12) 1 calc PR A 2
C32' C 0.0689(11) 0.2129(5) 0.0781(4) 0.130(5) Uani 0.548(12) 1 d PDU A 2
H32C H 0.1136 0.2223 0.0565 0.156 Uiso 0.548(12) 1 calc PR A 2
H32D H 0.0022 0.2100 0.0673 0.156 Uiso 0.548(12) 1 calc PR A 2
C33' C 0.0715(14) 0.2720(7) 0.1068(5) 0.145(6) Uani 0.548(12) 1 d PDU A 2
H33D H 0.0385 0.3085 0.0949 0.217 Uiso 0.548(12) 1 calc PR A 2
H33E H 0.1394 0.2833 0.1123 0.217 Uiso 0.548(12) 1 calc PR A 2
H33F H 0.0382 0.2606 0.1307 0.217 Uiso 0.548(12) 1 calc PR A 2
N3 N 0.6447(2) 0.1923(2) 0.16349(11) 0.0964(10) Uani 1 1 d D . .
N4 N 0.6468(2) 0.11863(18) 0.09212(10) 0.0864(9) Uani 1 1 d D . .
C34 C 0.7364(10) 0.1763(16) 0.1457(6) 0.140(8) Uani 0.506(15) 1 d PDU B 1
H34A H 0.7604 0.1355 0.1565 0.168 Uiso 0.506(15) 1 calc PR B 1
H34B H 0.7849 0.2098 0.1519 0.168 Uiso 0.506(15) 1 calc PR B 1
C35 C 0.7271(7) 0.1699(9) 0.1008(4) 0.100(4) Uani 0.506(15) 1 d PDU B 1
H35A H 0.7903 0.1565 0.0897 0.120 Uiso 0.506(15) 1 calc PR B 1
H35B H 0.7085 0.2114 0.0894 0.120 Uiso 0.506(15) 1 calc PR B 1
C34' C 0.7346(9) 0.1877(11) 0.1369(6) 0.104(6) Uani 0.494(15) 1 d PDU B 2
H34C H 0.7329 0.2226 0.1178 0.124 Uiso 0.494(15) 1 calc PR B 2
H34D H 0.7951 0.1921 0.1522 0.124 Uiso 0.494(15) 1 calc PR B 2
C35' C 0.7335(7) 0.1210(9) 0.1159(4) 0.105(4) Uani 0.494(15) 1 d PDU B 2
H35C H 0.7926 0.1162 0.0998 0.126 Uiso 0.494(15) 1 calc PR B 2
H35D H 0.7324 0.0860 0.1349 0.126 Uiso 0.494(15) 1 calc PR B 2
C36 C 0.6276(17) 0.1209(15) 0.0516(8) 0.120(9) Uani 0.42(3) 1 d PDU B 1
H36A H 0.6014 0.1629 0.0448 0.180 Uiso 0.42(3) 1 calc PR B 1
H36B H 0.5801 0.0878 0.0448 0.180 Uiso 0.42(3) 1 calc PR B 1
H36C H 0.6884 0.1136 0.0374 0.180 Uiso 0.42(3) 1 calc PR B 1
C37 C 0.686(2) 0.0580(10) 0.1065(9) 0.143(11) Uani 0.42(3) 1 d PDU B 1
H37A H 0.6970 0.0613 0.1343 0.214 Uiso 0.42(3) 1 calc PR B 1
H37B H 0.7477 0.0486 0.0936 0.214 Uiso 0.42(3) 1 calc PR B 1
H37C H 0.6391 0.0237 0.1014 0.214 Uiso 0.42(3) 1 calc PR B 1
C36' C 0.6508(17) 0.1519(12) 0.0548(7) 0.174(10) Uani 0.58(3) 1 d PDU B 2
H36D H 0.5872 0.1487 0.0421 0.261 Uiso 0.58(3) 1 calc PR B 2
H36E H 0.7008 0.1321 0.0386 0.261 Uiso 0.58(3) 1 calc PR B 2
H36F H 0.6670 0.1969 0.0589 0.261 Uiso 0.58(3) 1 calc PR B 2
C37' C 0.6362(11) 0.0465(5) 0.0806(6) 0.134(5) Uani 0.58(3) 1 d PDU B 2
H37D H 0.5796 0.0414 0.0636 0.201 Uiso 0.58(3) 1 calc PR B 2
H37E H 0.6271 0.0207 0.1037 0.201 Uiso 0.58(3) 1 calc PR B 2
H37F H 0.6952 0.0326 0.0671 0.201 Uiso 0.58(3) 1 calc PR B 2
C38 C 0.633(3) 0.2597(10) 0.1770(14) 0.165(11) Uani 0.52(6) 1 d PDU B 1
H38A H 0.5705 0.2643 0.1903 0.248 Uiso 0.52(6) 1 calc PR B 1
H38B H 0.6348 0.2886 0.1548 0.248 Uiso 0.52(6) 1 calc PR B 1
H38C H 0.6864 0.2704 0.1946 0.248 Uiso 0.52(6) 1 calc PR B 1
C39 C 0.6518(19) 0.150(2) 0.1986(9) 0.153(10) Uani 0.52(6) 1 d PDU B 1
H39A H 0.5906 0.1528 0.2131 0.229 Uiso 0.52(6) 1 calc PR B 1
H39B H 0.7057 0.1653 0.2148 0.229 Uiso 0.52(6) 1 calc PR B 1
H39C H 0.6638 0.1063 0.1908 0.229 Uiso 0.52(6) 1 calc PR B 1
C38' C 0.620(3) 0.2616(8) 0.1587(14) 0.139(9) Uani 0.48(6) 1 d PDU B 2
H38D H 0.5604 0.2713 0.1733 0.209 Uiso 0.48(6) 1 calc PR B 2
H38E H 0.6087 0.2709 0.1315 0.209 Uiso 0.48(6) 1 calc PR B 2
H38F H 0.6736 0.2879 0.1683 0.209 Uiso 0.48(6) 1 calc PR B 2
C39' C 0.654(2) 0.182(3) 0.2065(6) 0.163(13) Uani 0.48(6) 1 d PDU B 2
H39D H 0.6767 0.1381 0.2114 0.245 Uiso 0.48(6) 1 calc PR B 2
H39E H 0.5909 0.1883 0.2188 0.245 Uiso 0.48(6) 1 calc PR B 2
H39F H 0.7017 0.2120 0.2171 0.245 Uiso 0.48(6) 1 calc PR B 2
C40 C 0.7197(7) 0.3948(4) 0.1011(3) 0.155(2) Uani 1 1 d . . .
C41 C 0.6695(7) 0.4270(4) 0.1285(4) 0.197(4) Uani 1 1 d . . .
H41 H 0.6062 0.4439 0.1243 0.236 Uiso 1 1 calc R . .
C42 C 0.7180(12) 0.4332(5) 0.1631(4) 0.225(6) Uani 1 1 d . . .
H42 H 0.6829 0.4549 0.1826 0.270 Uiso 1 1 calc R . .
C43 C 0.8076(10) 0.4130(6) 0.1733(4) 0.200(5) Uani 1 1 d . . .
H43 H 0.8354 0.4219 0.1977 0.240 Uiso 1 1 calc R . .
C44 C 0.8565(8) 0.3776(4) 0.1448(4) 0.194(4) Uani 1 1 d . . .
H44 H 0.9190 0.3601 0.1501 0.233 Uiso 1 1 calc R . .
C45 C 0.8126(6) 0.3678(3) 0.1076(3) 0.144(2) Uani 1 1 d . . .
H45 H 0.8450 0.3440 0.0882 0.173 Uiso 1 1 calc R . .
C46 C 0.6729(6) 0.3869(4) 0.0636(2) 0.251(5) Uani 1 1 d . . .
H46A H 0.7165 0.3633 0.0464 0.377 Uiso 1 1 calc R . .
H46B H 0.6590 0.4289 0.0525 0.377 Uiso 1 1 calc R . .
H46C H 0.6118 0.3632 0.0667 0.377 Uiso 1 1 calc R . .

loop_
_atom_site_aniso_label
_atom_site_aniso_U_11
_atom_site_aniso_U_22
_atom_site_aniso_U_33
_atom_site_aniso_U_23
_atom_site_aniso_U_13
_atom_site_aniso_U_12
Li1 0.054(3) 0.083(4) 0.077(4) 0.006(3) 0.000(3) -0.003(3)
B1 0.049(2) 0.099(4) 0.081(3) -0.012(3) -0.008(2) 0.003(3)
N1 0.0496(16) 0.0699(19) 0.0470(16) -0.0049(13) 0.0007(14) 0.0036(14)
N2 0.0435(15) 0.0597(16) 0.0492(16) -0.0077(13) -0.0008(13) 0.0042(13)
C1 0.0527(18) 0.0528(19) 0.0494(18) 0.0006(15) 0.0020(17) 0.0028(17)
C2 0.044(2) 0.085(3) 0.065(2) -0.0109(19) 0.0100(17) 0.0076(17)
C3 0.0409(18) 0.071(2) 0.063(2) -0.0069(17) 0.0034(16) 0.0063(17)
C4 0.0492(19) 0.065(2) 0.053(2) -0.0071(19) -0.0006(16) 0.0059(17)
C5 0.065(2) 0.076(3) 0.054(2) -0.003(2) 0.0018(18) 0.0107(19)
C6 0.088(3) 0.099(3) 0.058(2) 0.010(2) 0.007(2) 0.018(2)
C7 0.097(3) 0.113(4) 0.059(3) -0.015(3) 0.006(2) 0.036(3)
C8 0.084(3) 0.079(3) 0.080(3) -0.017(2) 0.001(2) 0.024(2)
C9 0.056(2) 0.069(3) 0.067(2) -0.010(2) 0.0027(18) 0.0088(19)
C10 0.091(3) 0.064(3) 0.097(3) -0.010(2) 0.015(2) 0.005(2)
C11 0.144(4) 0.088(3) 0.103(3) 0.013(3) 0.000(3) 0.022(3)
C12 0.151(4) 0.079(3) 0.175(5) -0.024(3) 0.004(4) -0.021(3)
C13 0.100(3) 0.074(3) 0.072(2) 0.008(2) 0.006(2) 0.012(2)
C14 0.149(4) 0.091(3) 0.139(4) 0.005(3) -0.031(3) -0.021(3)
C15 0.143(4) 0.104(3) 0.102(3) 0.026(3) -0.003(3) 0.038(3)
C16 0.058(2) 0.076(3) 0.044(2) -0.0049(19) 0.0040(17) -0.0006(19)
C17 0.083(3) 0.077(3) 0.058(2) -0.008(2) 0.000(2) -0.006(2)
C18 0.104(3) 0.092(3) 0.073(3) -0.016(3) -0.005(2) -0.013(3)
C19 0.087(3) 0.129(4) 0.055(2) -0.017(3) -0.008(2) -0.010(3)
C20 0.086(3) 0.110(4) 0.059(3) 0.006(2) -0.003(2) 0.002(3)
C21 0.070(2) 0.083(3) 0.052(2) -0.004(2) 0.0000(18) -0.001(2)
C22 0.123(4) 0.081(3) 0.070(3) 0.008(2) 0.000(2) 0.008(3)
C23 0.183(5) 0.097(4) 0.213(6) 0.008(4) 0.033(5) -0.042(4)
C24 0.166(5) 0.119(4) 0.245(7) -0.012(4) -0.036(5) 0.056(4)
C25 0.134(4) 0.070(3) 0.091(3) -0.008(2) -0.011(3) 0.005(3)
C26 0.149(5) 0.127(4) 0.166(5) -0.005(3) -0.014(4) 0.054(4)
C27 0.215(6) 0.101(4) 0.196(6) 0.034(4) -0.014(5) -0.025(4)
C28 0.055(7) 0.144(14) 0.086(9) 0.000(8) -0.015(7) 0.047(8)
C29 0.094(11) 0.21(2) 0.133(13) 0.044(12) -0.063(9) -0.004(12)
C30 0.049(9) 0.196(17) 0.210(15) 0.085(13) -0.053(9) -0.034(10)
C31 0.128(12) 0.103(14) 0.251(19) 0.002(13) -0.067(13) -0.051(11)
C32 0.068(8) 0.180(14) 0.123(11) -0.038(9) -0.011(7) 0.038(8)
C33 0.095(9) 0.134(13) 0.170(16) -0.029(13) -0.006(12) 0.042(9)
C28' 0.055(6) 0.130(10) 0.074(7) -0.026(7) -0.036(5) 0.017(7)
C29' 0.063(7) 0.182(15) 0.085(9) -0.045(12) -0.038(6) 0.022(8)
C30' 0.047(6) 0.234(14) 0.092(7) -0.057(8) 0.002(6) 0.009(8)
C31' 0.198(15) 0.106(13) 0.172(12) -0.021(9) 0.047(10) -0.107(11)
C32' 0.086(9) 0.120(9) 0.182(13) -0.019(9) -0.056(9) 0.021(8)
C33' 0.160(11) 0.114(9) 0.160(13) -0.018(9) -0.028(11) 0.057(8)
N3 0.059(2) 0.138(3) 0.093(3) 0.001(3) -0.001(2) -0.012(2)
N4 0.054(2) 0.113(3) 0.092(3) 0.001(2) 0.0056(19) 0.001(2)
C34 0.059(10) 0.27(2) 0.088(8) -0.010(13) 0.004(7) -0.013(11)
C35 0.060(5) 0.147(11) 0.094(7) -0.013(7) 0.011(5) -0.025(7)
C34' 0.054(8) 0.141(8) 0.116(15) 0.009(9) 0.012(8) -0.038(8)
C35' 0.054(6) 0.125(11) 0.136(10) 0.004(8) -0.002(6) 0.006(7)
C36 0.071(10) 0.19(2) 0.093(12) -0.042(14) 0.019(8) -0.017(11)
C37 0.146(19) 0.087(13) 0.20(2) 0.031(13) 0.033(17) 0.040(14)
C36' 0.121(13) 0.27(2) 0.132(14) 0.081(15) 0.008(10) -0.027(13)
C37' 0.122(9) 0.125(9) 0.155(13) -0.026(8) -0.005(8) 0.016(7)
C38 0.153(19) 0.183(17) 0.16(2) -0.073(13) 0.021(17) -0.042(11)
C39 0.077(9) 0.25(2) 0.132(15) 0.041(14) -0.028(10) -0.019(12)
C38' 0.121(12) 0.142(16) 0.15(2) -0.053(10) 0.002(17) -0.050(10)
C39' 0.144(16) 0.28(3) 0.065(9) 0.041(15) 0.001(9) -0.035(17)
C40 0.120(6) 0.139(6) 0.205(9) 0.047(6) 0.015(6) -0.032(5)
C41 0.171(8) 0.142(6) 0.277(12) 0.020(8) 0.115(9) 0.036(6)
C42 0.303(17) 0.169(8) 0.204(12) -0.007(9) 0.045(11) -0.018(10)
C43 0.208(10) 0.190(10) 0.202(10) 0.065(8) -0.033(10) -0.046(8)
C44 0.202(9) 0.144(7) 0.237(11) 0.071(7) 0.091(10) 0.001(6)
C45 0.137(7) 0.139(5) 0.156(6) 0.033(5) 0.061(5) -0.004(5)
C46 0.262(9) 0.298(10) 0.194(7) 0.050(7) -0.071(7) -0.153(8)

loop_
_atom_type_symbol
_atom_type_description
_atom_type_scat_dispersion_real
_atom_type_scat_dispersion_imag
_atom_type_scat_source
C C 0.0033 0.0016 'International Tables Vol C Tables 4.2.6.8 and 6.1.1.4'
H H 0.0000 0.0000 'International Tables Vol C Tables 4.2.6.8 and 6.1.1.4'
Li Li -0.0003 0.0001 'International Tables Vol C Tables 4.2.6.8 and 6.1.1.4'
B B 0.0013 0.0007 'International Tables Vol C Tables 4.2.6.8 and 6.1.1.4'
N N 0.0061 0.0033 'International Tables Vol C Tables 4.2.6.8 and 6.1.1.4'

loop_
_geom_angle_atom_site_label_1
_geom_angle_atom_site_label_2
_geom_angle_atom_site_label_3
_geom_angle
N4 Li1 N3 86.8(2)
N4 Li1 C1 141.9(3)
N3 Li1 C1 131.2(3)
C30' B1 C28 119.2(11)
C30' B1 C32 74.7(7)
C28 B1 C32 113.2(8)
C30' B1 C3 110.6(6)
C28 B1 C3 120.7(8)
C32 B1 C3 109.2(6)
C30' B1 C30 22.5(8)
C28 B1 C30 112.3(11)
C32 B1 C30 97.0(8)
C3 B1 C30 101.2(7)
C30' B1 C32' 108.1(7)
C28 B1 C32' 86.5(9)
C32 B1 C32' 35.5(5)
C3 B1 C32' 107.3(5)
C30 B1 C32' 130.4(8)
C30' B1 C28' 113.4(9)
C28 B1 C28' 18.6(12)
C32 B1 C28' 130.7(8)
C3 B1 C28' 112.0(6)
C30 B1 C28' 100.4(11)
C32' B1 C28' 105.1(8)
C1 N1 C2 111.4(2)
C1 N1 C16 124.8(2)
C2 N1 C16 123.8(3)
C1 N2 C3 114.7(2)
C1 N2 C4 118.6(2)
C3 N2 C4 126.7(2)
N1 C1 N2 102.2(2)
N1 C1 Li1 129.2(3)
N2 C1 Li1 128.7(3)
C3 C2 N1 110.2(3)
C2 C3 N2 101.5(3)
C2 C3 B1 126.2(3)
N2 C3 B1 132.3(3)
C9 C4 C5 123.2(3)
C9 C4 N2 118.8(3)
C5 C4 N2 118.0(3)
C4 C5 C6 116.8(3)
C4 C5 C13 122.9(3)
C6 C5 C13 120.3(3)
C7 C6 C5 121.1(4)
C6 C7 C8 120.8(3)
C7 C8 C9 121.0(3)
C4 C9 C8 117.1(3)
C4 C9 C10 122.3(3)
C8 C9 C10 120.7(3)
C9 C10 C11 111.2(3)
C9 C10 C12 113.3(3)
C11 C10 C12 109.4(3)
C5 C13 C14 112.2(3)
C5 C13 C15 111.8(3)
C14 C13 C15 110.4(3)
C17 C16 C21 122.5(3)
C17 C16 N1 119.0(3)
C21 C16 N1 118.4(3)
C16 C17 C18 117.4(3)
C16 C17 C25 122.0(3)
C18 C17 C25 120.6(4)
C19 C18 C17 120.8(4)
C20 C19 C18 120.7(4)
C19 C20 C21 121.3(4)
C16 C21 C20 117.3(3)
C16 C21 C22 122.2(3)
C20 C21 C22 120.5(4)
C23 C22 C24 110.9(4)
C23 C22 C21 110.6(4)
C24 C22 C21 115.0(4)
C17 C25 C26 110.1(4)
C17 C25 C27 112.7(4)
C26 C25 C27 109.7(4)
C29 C28 B1 121.7(16)
C31 C30 B1 129.7(15)
C33 C32 B1 108.9(12)
C29' C28' B1 111.1(10)
B1 C30' C31' 111.6(10)
C33' C32' B1 117.8(12)
C34 N3 C38' 112(2)
C34 N3 C39 99.0(18)
C38' N3 C39 131.8(17)
C34 N3 C38 117(2)
C38' N3 C38 25.5(15)
C39 N3 C38 107.5(13)
C34 N3 C34' 14(2)
C38' N3 C34' 100(2)
C39 N3 C34' 113.5(16)
C38 N3 C34' 109.3(19)
C34 N3 C39' 108.3(17)
C38' N3 C39' 105.6(14)
C39 N3 C39' 27(2)
C38 N3 C39' 80.6(17)
C34' N3 C39' 120.8(15)
C34 N3 Li1 106.8(7)
C38' N3 Li1 99.5(16)
C39 N3 Li1 105.8(16)
C38 N3 Li1 119(2)
C34' N3 Li1 102.0(6)
C39' N3 Li1 124.2(17)
C35' N4 C36 135.2(11)
C35' N4 C37 62.3(18)
C36 N4 C37 115.6(13)
C35' N4 C36' 117.1(13)
C36 N4 C36' 29.0(13)
C37 N4 C36' 134.1(12)
C35' N4 C37' 104.8(11)
C36 N4 C37' 76.3(11)
C37 N4 C37' 44.6(10)
C36' N4 C37' 103.4(9)
C35' N4 C35 44.7(5)
C36 N4 C35 107.2(12)
C37 N4 C35 105.7(17)
C36' N4 C35 79.7(13)
C37' N4 C35 140.7(9)
C35' N4 Li1 104.3(5)
C36 N4 Li1 116.4(10)
C37 N4 Li1 109.9(7)
C36' N4 Li1 113.9(9)
C37' N4 Li1 113.2(5)
C35 N4 Li1 100.3(5)
N3 C34 C35 112.1(14)
C34 C35 N4 107.9(13)
C35' C34' N3 109.0(11)
N4 C35' C34' 107.7(11)
C41 C40 C45 122.9(9)
C41 C40 C46 117.5(11)
C45 C40 C46 119.5(11)
C40 C41 C42 114.6(11)
C43 C42 C41 129.8(15)
C42 C43 C44 114.4(14)
C43 C44 C45 120.6(11)
C40 C45 C44 117.6(8)

loop_
_geom_bond_atom_site_label_1
_geom_bond_atom_site_label_2
_geom_bond_distance
Li1 N4 2.084(6)
Li1 N3 2.089(6)
Li1 C1 2.122(6)
B1 C30' 1.602(12)
B1 C28 1.601(13)
B1 C32 1.663(11)
B1 C3 1.638(5)
B1 C30 1.659(13)
B1 C32' 1.669(11)
B1 C28' 1.639(11)
N1 C1 1.353(3)
N1 C2 1.384(3)
N1 C16 1.433(3)
N2 C1 1.369(3)
N2 C3 1.416(3)
N2 C4 1.448(3)
C2 C3 1.356(4)
C4 C9 1.386(4)
C4 C5 1.388(4)
C5 C6 1.396(4)
C5 C13 1.516(4)
C6 C7 1.362(5)
C7 C8 1.364(5)
C8 C9 1.394(4)
C9 C10 1.510(5)
C10 C11 1.537(5)
C10 C12 1.534(5)
C13 C14 1.521(5)
C13 C15 1.539(4)
C16 C17 1.394(4)
C16 C21 1.394(4)
C17 C18 1.392(5)
C17 C25 1.527(5)
C18 C19 1.368(5)
C19 C20 1.367(5)
C20 C21 1.385(4)
C21 C22 1.517(5)
C22 C23 1.517(6)
C22 C24 1.498(6)
C25 C26 1.530(6)
C25 C27 1.520(6)
C28 C29 1.552(13)
C30 C31 1.483(11)
C32 C33 1.560(12)
C28' C29' 1.551(9)
C30' C31' 1.522(11)
C32' C33' 1.560(11)
N3 C34 1.410(17)
N3 C38' 1.472(15)
N3 C39 1.477(14)
N3 C38 1.467(15)
N3 C34' 1.512(17)
N3 C39' 1.491(16)
N4 C35' 1.419(11)
N4 C36 1.41(3)
N4 C37 1.437(15)
N4 C36' 1.446(18)
N4 C37' 1.539(10)
N4 C35 1.536(11)
C34 C35 1.543(18)
C34' C35' 1.547(17)
C40 C41 1.330(9)
C40 C45 1.384(8)
C40 C46 1.436(8)
C41 C42 1.354(12)
C42 C43 1.319(12)
C43 C44 1.382(11)
C44 C45 1.413(11)
